data_2310104
loop_
_publ_author_name
'Chackraburtty, D.M.'

_publ_section_title
;
 The Structure of Ba B O F3
;
_journal_name_full 'Acta Crystallographica (1,1948-23,1967)'
_journal_page_first 199
_journal_page_last 200
_journal_paper_doi 10.1107/S0365110X57000638
_journal_volume 10
_journal_year 1957
_chemical_formula_sum 'B Ba F3 O'
_chemical_name_systematic 'Ba B O F3'
_space_group_IT_number 62
_symmetry_space_group_name_Hall '-P 2ac 2n'
_symmetry_space_group_name_H-M 'P n m a'
_cell_angle_alpha 90
_cell_angle_beta 90
_cell_angle_gamma 90
_cell_formula_units_Z 4
_cell_length_a 8.78
_cell_length_b 5.41
_cell_length_c 7.16
_cell_volume 340.099
_citation_journal_id_ASTM ACCRA9
_cod_data_source_file boron0-1_63.cif
_cod_data_source_block B1Ba1F3O1
_cod_original_cell_volume 340.0985
_cod_original_formula_sum 'B1 Ba1 F3 O1'
_cod_database_code 2310104

loop_
_symmetry_equiv_pos_as_xyz
x,y,z
-x+1/2,-y,z+1/2
x+1/2,-y+1/2,-z+1/2
-x,y+1/2,-z
-x,-y,-z
x-1/2,y,-z-1/2
-x-1/2,y-1/2,z-1/2
x,-y-1/2,z

loop_
_atom_site_label
_atom_site_type_symbol
_atom_site_fract_x
_atom_site_fract_y
_atom_site_fract_z
_atom_site_occupancy
_atom_site_U_iso_or_equiv
O1 O-2 0.191 0.25 0.562 1 0.0
F2 F-1 0.08 0.042 0.816 1 0.0
B1 B+3 0.069 0.25 0.695 1 0.0
F1 F-1 -0.072 0.25 0.595 1 0.0
Ba1 Ba+2 0.182 0.25 0.162 1 0.0
